data_1527487
loop_
_publ_author_name
'Hata, M.'
'Akao, M.'
'Okada, K.'
'Iwai, S.I.'
'Aoki, H.'

_publ_section_title
;
 The crystal structure of Na Cd P O4
;
_journal_name_full
;
Research Laboratory on Engineering Materials, Tokyo Institute of Technology: 
Report
;
_journal_page_first 43
_journal_page_last 48
_journal_volume 4
_journal_year 1979
_chemical_formula_sum 'Cd Na O4 P'
_chemical_name_systematic 'Na Cd (P O4)'
_space_group_IT_number 33
_symmetry_space_group_name_Hall 'P -2bc 2a'
_symmetry_space_group_name_H-M 'P 21 n b'
_cell_angle_alpha 90
_cell_angle_beta 90
_cell_angle_gamma 90
_cell_formula_units_Z 4
_cell_length_a 6.5
_cell_length_b 10.842
_cell_length_c 5.051
_cell_volume 355.959
_citation_journal_id_ASTM RRLTDF
_cod_data_source_file Hata_RRLTDF_1979_865.cif
_cod_data_source_block Cd1Na1O4P1
_cod_original_cell_volume 355.9591
_cod_original_sg_symbol_Hall 'P 2c -2n (z,x,y)'
_cod_original_formula_sum 'Cd1 Na1 O4 P1'
_cod_database_code 1527487

loop_
_symmetry_equiv_pos_as_xyz
x,y,z
x+1/2,-y,-z
x+1/2,-y+1/2,z+1/2
x,y+1/2,-z+1/2

loop_
_atom_site_label
_atom_site_type_symbol
_atom_site_fract_x
_atom_site_fract_y
_atom_site_fract_z
_atom_site_occupancy
_atom_site_U_iso_or_equiv
O3 O-2 0.2449 0.029 0.8272 1 0.0
Cd1 Cd+2 0.25 0.2142 0.0145 1 0.0
Na1 Na+1 -0.0009 0.4948 0.0006 1 0.0
O4 O-2 0.0638 0.323 0.6835 1 0.0
O2 O-2 -0.0602 -0.3347 -0.6971 1 0.0
O1 O-2 0.2564 0.3928 0.2644 1 0.0
P1 P+5 0.2431 0.3962 0.5673 1 0.0
